data_7720077
loop_
_publ_author_name
'Roy, Amit Saha'
'Ghosh, Sourav'
'Nath, Indranil'
'Caballero, Sergi'
'Escuer, Albert'
'Mayans, J&#xfa;lia'
'Swain, Shasank Sekhar'

_publ_section_title
;
 Field-induced slow magnetic relaxation, molecular docking and
 antibacterial studies of quasi-isotropic copper(II) (<i>S</i> = &#xbd;)
 systems stabilised by tetradentate (ONNO) and tridentate (NNO)-donor
 ligands.
;
_journal_issue 10
_journal_name_full 'Dalton transactions (Cambridge, England : 2003)'
_journal_page_first 4062
_journal_page_last 4074
_journal_paper_doi 10.1039/d6dt00119j
_journal_volume 55
_journal_year 2026
_chemical_formula_moiety 'C17 H13 Cu N3 O3'
_chemical_formula_sum 'C17 H13 Cu N3 O3'
_chemical_formula_weight 370.84
_space_group_crystal_system monoclinic
_space_group_IT_number 4
_space_group_name_Hall 'P 2yb'
_space_group_name_H-M_alt 'P 1 21 1'
_atom_sites_solution_hydrogens geom
_atom_sites_solution_primary iterative
_audit_creation_date 2025-06-14
_audit_creation_method
;
Olex2 1.5
(compiled 2025.05.31 svn.r86d253d1 for OlexSys, GUI svn.r7254)
;
_audit_update_record
;
2026-01-14 deposited with the CCDC.	2026-02-09 downloaded from the CCDC.
;
_cell_angle_alpha 90
_cell_angle_beta 96.616(3)
_cell_angle_gamma 90
_cell_formula_units_Z 2
_cell_length_a 8.5871(6)
_cell_length_b 7.6095(5)
_cell_length_c 12.0102(8)
_cell_measurement_reflns_used 4832
_cell_measurement_temperature 273(2)
_cell_measurement_theta_max 22.77
_cell_measurement_theta_min 2.39
_cell_volume 779.56(9)
_computing_cell_refinement 'SAINT V8.40B (?, 2016)'
_computing_data_reduction 'SAINT V8.40B (?, 2016)'
_computing_molecular_graphics 'Olex2 1.5 (Dolomanov et al., 2009)'
_computing_publication_material 'Olex2 1.5 (Dolomanov et al., 2009)'
_computing_structure_refinement 'XL  (Sheldrick, 2008)'
_computing_structure_solution 'olex2.solve 1.5 (Bourhis et al., 2015)'
_diffrn_ambient_temperature 273.15
_diffrn_detector 'Bruker APEX2 area detector'
_diffrn_detector_area_resol_mean 7.9
_diffrn_detector_type 'CCD area detector'
_diffrn_measured_fraction_theta_full 0.999
_diffrn_measured_fraction_theta_max 0.998
_diffrn_measurement_device 'three-circle diffractometer'
_diffrn_measurement_device_type 'Bruker APEX-II CCD'
_diffrn_measurement_method '\f and \w scans'
_diffrn_radiation_monochromator 'mirror optics'
_diffrn_radiation_probe x-ray
_diffrn_radiation_type MoK\a
_diffrn_radiation_wavelength 0.71073
_diffrn_reflns_av_R_equivalents 0.0547
_diffrn_reflns_av_unetI/netI 0.0676
_diffrn_reflns_Laue_measured_fraction_full 0.999
_diffrn_reflns_Laue_measured_fraction_max 0.998
_diffrn_reflns_limit_h_max 10
_diffrn_reflns_limit_h_min -10
_diffrn_reflns_limit_k_max 9
_diffrn_reflns_limit_k_min -9
_diffrn_reflns_limit_l_max 14
_diffrn_reflns_limit_l_min -14
_diffrn_reflns_number 12982
_diffrn_reflns_point_group_measured_fraction_full 1.000
_diffrn_reflns_point_group_measured_fraction_max 0.997
_diffrn_reflns_theta_full 25.242
_diffrn_reflns_theta_max 25.719
_diffrn_reflns_theta_min 2.388
_diffrn_source 'microfocus sealed X-ray tube'
_diffrn_source_current 20.0
_diffrn_source_power 1.0
_diffrn_source_type 'Incoatec I\ms'
_diffrn_source_voltage 50.0
_diffrn_standards_number 0
_exptl_absorpt_coefficient_mu 1.421
_exptl_absorpt_correction_T_max 0.7453
_exptl_absorpt_correction_T_min 0.6603
_exptl_absorpt_correction_type cylinder
_exptl_absorpt_process_details
;
SADABS-2016/2 (Bruker,2016/2) was used for absorption correction.
wR2(int) was 0.0923 before and 0.0636 after correction.
The Ratio of minimum to maximum transmission is 0.8860.
The \l/2 correction factor is Not present.
;
_exptl_crystal_colour green
_exptl_crystal_colour_primary green
_exptl_crystal_density_diffrn 1.580
_exptl_crystal_description block
_exptl_crystal_F_000 378
_exptl_crystal_size_max 0.8
_exptl_crystal_size_mid 0.6
_exptl_crystal_size_min 0.1
_refine_diff_density_max 0.534
_refine_diff_density_min -0.385
_refine_diff_density_rms 0.080
_refine_ls_abs_structure_details
;
 Refined as an inversion twin.
;
_refine_ls_abs_structure_Flack 0.19(4)
_refine_ls_extinction_method none
_refine_ls_goodness_of_fit_ref 1.025
_refine_ls_hydrogen_treatment constr
_refine_ls_matrix_type full
_refine_ls_number_parameters 219
_refine_ls_number_reflns 2957
_refine_ls_number_restraints 1
_refine_ls_restrained_S_all 1.024
_refine_ls_R_factor_all 0.0762
_refine_ls_R_factor_gt 0.0516
_refine_ls_shift/su_max 0.001
_refine_ls_shift/su_mean 0.000
_refine_ls_structure_factor_coef Fsqd
_refine_ls_weighting_details 'w=1/[\s^2^(Fo^2^)+(0.0243P)^2^+2.2342P] where P=(Fo^2^+2Fc^2^)/3'
_refine_ls_weighting_scheme calc
_refine_ls_wR_factor_gt 0.1086
_refine_ls_wR_factor_ref 0.1147
_reflns_Friedel_coverage 0.850
_reflns_Friedel_fraction_full 1.000
_reflns_Friedel_fraction_max 0.996
_reflns_number_gt 2260
_reflns_number_total 2957
_reflns_threshold_expression 'I > 2\s(I)'
_cod_data_source_file d6dt00119j2.cif
_cod_data_source_block 4
_cod_depositor_comments 'Adding full bibliography for 7720075--7720078.cif.'
_cod_database_code 7720077
_shelx_shelxl_version_number 2019/1
_shelx_space_group_comment
;
The symmetry employed for this shelxl refinement is uniquely defined
by the following loop, which should always be used as a source of
symmetry information in preference to the above space-group names.
They are only intended as comments.
;
_shelx_estimated_absorpt_t_max 0.871
_shelx_estimated_absorpt_t_min 0.396
_olex2_refinement_description
;
1. Twinned data refinement
 Scales: 0.81(4)
 0.19(4)
2. Fixed Uiso
 At 1.2 times of:
  All C(H) groups
 At 1.5 times of:
  All C(H,H,H) groups
3.a Aromatic/amide H refined with riding coordinates:
 C12(H12), C15(H15), C13(H13), C10(H10), C14(H14), C9(H9), C7(H7), C4(H4),
 C6(H6), C5(H5)
3.b Idealised Me refined as rotating group:
 C17(H17A,H17B,H17C)
;
_olex2_submission_special_instructions 'No special instructions were received'

loop_
_space_group_symop_operation_xyz
'x, y, z'
'-x, y+1/2, -z'

loop_
_atom_site_label
_atom_site_type_symbol
_atom_site_fract_x
_atom_site_fract_y
_atom_site_fract_z
_atom_site_U_iso_or_equiv
_atom_site_adp_type
_atom_site_occupancy
_atom_site_site_symmetry_order
_atom_site_calc_flag
_atom_site_refinement_flags_posn
_atom_site_refinement_flags_adp
_atom_site_refinement_flags_occupancy
_atom_site_disorder_assembly
_atom_site_disorder_group
Cu1 Cu 0.44462(10) 0.4451(2) 0.42780(8) 0.0378(3) Uani 1 1 d . . . . .
N1 N 0.2999(8) 0.4881(9) 0.2914(6) 0.038(2) Uani 1 1 d . . . . .
O2 O 0.5806(6) 0.4114(13) 0.5649(5) 0.048(2) Uani 1 1 d . . . . .
O1 O 0.5987(7) 0.5374(9) 0.3308(6) 0.0510(18) Uani 1 1 d . . . . .
N3 N 0.2364(8) 0.4010(9) 0.4838(6) 0.040(2) Uani 1 1 d . . . . .
O3 O 0.5008(8) 0.6678(10) 0.6270(6) 0.0558(18) Uani 1 1 d . . . . .
N2 N 0.1534(7) 0.4560(17) 0.2906(5) 0.0465(19) Uani 1 1 d . . . . .
C2 C 0.3692(11) 0.5388(13) 0.2009(8) 0.042(2) Uani 1 1 d . . . . .
C11 C 0.1168(8) 0.4111(13) 0.4005(7) 0.036(3) Uani 1 1 d . . . . .
C16 C 0.5817(10) 0.5366(13) 0.6366(8) 0.034(2) Uani 1 1 d . . . . .
C12 C -0.0349(10) 0.3771(12) 0.4161(9) 0.048(3) Uani 1 1 d . . . . .
H12 H -0.114410 0.381880 0.356659 0.058 Uiso 1 1 calc R U . . .
C15 C 0.2034(11) 0.3621(13) 0.5836(9) 0.048(3) Uani 1 1 d . . . . .
H15 H 0.285347 0.356107 0.641270 0.058 Uiso 1 1 calc R U . . .
C13 C -0.0664(12) 0.3358(14) 0.5214(11) 0.060(3) Uani 1 1 d . . . . .
H13 H -0.169034 0.312030 0.534198 0.072 Uiso 1 1 calc R U . . .
C10 C 0.6223(14) 0.6289(16) 0.1451(11) 0.062(3) Uani 1 1 d . . . . .
H10 H 0.729085 0.649074 0.162757 0.074 Uiso 1 1 calc R U . . .
C1 C 0.5338(12) 0.5652(13) 0.2313(9) 0.046(2) Uani 1 1 d . . . . .
C3 C 0.2950(14) 0.5666(14) 0.0870(8) 0.054(3) Uani 1 1 d . . . . .
C8 C 0.3905(17) 0.6271(14) 0.0088(9) 0.063(3) Uani 1 1 d . . . . .
C14 C 0.0515(12) 0.3286(14) 0.6092(9) 0.054(3) Uani 1 1 d . . . . .
H14 H 0.031146 0.302762 0.681846 0.065 Uiso 1 1 calc R U . . .
C9 C 0.5571(18) 0.6601(17) 0.0407(11) 0.078(4) Uani 1 1 d . . . . .
H9 H 0.618390 0.703140 -0.012248 0.093 Uiso 1 1 calc R U . . .
C7 C 0.323(2) 0.6542(18) -0.1056(11) 0.091(5) Uani 1 1 d . . . . .
H7 H 0.384140 0.693834 -0.159434 0.110 Uiso 1 1 calc R U . . .
C4 C 0.1345(15) 0.5339(16) 0.0523(9) 0.070(3) Uani 1 1 d . . . . .
H4 H 0.069115 0.494625 0.103726 0.084 Uiso 1 1 calc R U . . .
C6 C 0.165(3) 0.620(2) -0.1333(13) 0.115(7) Uani 1 1 d . . . . .
H6 H 0.120357 0.639050 -0.206533 0.138 Uiso 1 1 calc R U . . .
C5 C 0.076(2) 0.560(2) -0.0575(12) 0.106(5) Uani 1 1 d . . . . .
H5 H -0.029203 0.536157 -0.079920 0.127 Uiso 1 1 calc R U . . .
C17 C 0.6969(14) 0.5135(15) 0.7451(8) 0.068(4) Uani 1 1 d . . . . .
H17A H 0.711382 0.624396 0.782926 0.103 Uiso 1 1 calc R U . . .
H17B H 0.795898 0.471813 0.725945 0.103 Uiso 1 1 calc R U . . .
H17C H 0.654513 0.429951 0.793361 0.103 Uiso 1 1 calc R U . . .

loop_
_atom_site_aniso_label
_atom_site_aniso_U_11
_atom_site_aniso_U_22
_atom_site_aniso_U_33
_atom_site_aniso_U_23
_atom_site_aniso_U_13
_atom_site_aniso_U_12
Cu1 0.0265(4) 0.0503(6) 0.0353(5) -0.0004(9) -0.0023(3) 0.0015(8)
N1 0.041(4) 0.033(6) 0.039(4) 0.000(4) -0.004(3) 0.004(3)
O2 0.039(3) 0.059(8) 0.043(4) -0.001(4) -0.006(3) 0.000(4)
O1 0.037(4) 0.064(4) 0.050(4) 0.001(3) -0.002(3) -0.005(3)
N3 0.038(4) 0.037(6) 0.044(4) -0.002(4) -0.001(3) -0.001(3)
O3 0.052(4) 0.041(4) 0.071(5) 0.004(4) -0.006(4) 0.000(4)
N2 0.029(3) 0.061(5) 0.047(4) -0.022(6) -0.007(3) 0.010(6)
C2 0.052(6) 0.037(5) 0.038(6) -0.006(4) 0.007(5) 0.002(5)
C11 0.024(4) 0.033(7) 0.050(5) -0.002(5) -0.005(3) 0.006(4)
C16 0.029(5) 0.042(6) 0.034(6) -0.002(5) 0.011(4) -0.006(4)
C12 0.035(5) 0.062(7) 0.048(6) -0.009(5) 0.007(4) 0.005(4)
C15 0.037(5) 0.056(6) 0.050(6) 0.006(5) 0.004(4) 0.009(5)
C13 0.040(6) 0.048(7) 0.094(10) -0.008(7) 0.013(6) 0.000(5)
C10 0.063(7) 0.058(8) 0.068(8) -0.004(6) 0.023(6) -0.021(6)
C1 0.052(6) 0.034(6) 0.052(7) -0.009(5) 0.007(5) -0.001(5)
C3 0.081(8) 0.038(6) 0.041(6) -0.005(5) -0.006(6) 0.012(6)
C8 0.106(10) 0.039(7) 0.045(7) 0.001(5) 0.017(7) -0.006(7)
C14 0.051(6) 0.058(7) 0.055(7) 0.009(5) 0.010(5) 0.001(5)
C9 0.126(13) 0.045(8) 0.070(10) -0.004(7) 0.046(9) -0.016(8)
C7 0.172(17) 0.054(8) 0.049(8) -0.002(7) 0.017(10) -0.007(11)
C4 0.077(8) 0.086(9) 0.044(7) 0.006(6) -0.008(6) 0.004(7)
C6 0.19(2) 0.092(13) 0.051(9) 0.006(9) -0.032(12) 0.027(13)
C5 0.126(14) 0.120(13) 0.061(9) 0.009(9) -0.038(9) 0.004(10)
C17 0.082(8) 0.074(9) 0.041(6) -0.010(5) -0.029(6) -0.011(6)

loop_
_atom_type_symbol
_atom_type_description
_atom_type_scat_dispersion_real
_atom_type_scat_dispersion_imag
_atom_type_scat_source
C C 0.0033 0.0016 'International Tables Vol C Tables 4.2.6.8 and 6.1.1.4'
H H 0.0000 0.0000 'International Tables Vol C Tables 4.2.6.8 and 6.1.1.4'
Cu Cu 0.3201 1.2651 'International Tables Vol C Tables 4.2.6.8 and 6.1.1.4'
N N 0.0061 0.0033 'International Tables Vol C Tables 4.2.6.8 and 6.1.1.4'
O O 0.0106 0.0060 'International Tables Vol C Tables 4.2.6.8 and 6.1.1.4'

loop_
_geom_angle_atom_site_label_1
_geom_angle_atom_site_label_2
_geom_angle_atom_site_label_3
_geom_angle
_geom_angle_site_symmetry_1
_geom_angle_site_symmetry_3
_geom_angle_publ_flag
N1 Cu1 O1 81.5(3) . . ?
N1 Cu1 N3 78.8(3) . . ?
N1 Cu1 O3 92.6(3) . 2_646 ?
O2 Cu1 N1 177.2(4) . . ?
O2 Cu1 O1 99.8(3) . . ?
O2 Cu1 N3 99.6(3) . . ?
O2 Cu1 O3 89.9(3) . 2_646 ?
O1 Cu1 N3 158.8(3) . . ?
O1 Cu1 O3 89.1(3) . 2_646 ?
N3 Cu1 O3 99.4(3) . 2_646 ?
N2 N1 Cu1 120.1(6) . . ?
N2 N1 C2 124.8(8) . . ?
C2 N1 Cu1 114.9(6) . . ?
C16 O2 Cu1 115.6(7) . . ?
C1 O1 Cu1 111.0(6) . . ?
C11 N3 Cu1 111.9(6) . . ?
C15 N3 Cu1 130.2(6) . . ?
C15 N3 C11 117.9(8) . . ?
C16 O3 Cu1 130.9(6) . 2_656 ?
N1 N2 C11 111.0(6) . . ?
N1 C2 C1 110.3(8) . . ?
N1 C2 C3 127.6(9) . . ?
C1 C2 C3 122.1(9) . . ?
N3 C11 N2 117.9(7) . . ?
N3 C11 C12 123.0(9) . . ?
C12 C11 N2 119.1(7) . . ?
O2 C16 C17 115.7(9) . . ?
O3 C16 O2 125.9(9) . . ?
O3 C16 C17 118.4(9) . . ?
C11 C12 H12 121.1 . . ?
C13 C12 C11 117.9(9) . . ?
C13 C12 H12 121.1 . . ?
N3 C15 H15 118.2 . . ?
N3 C15 C14 123.6(9) . . ?
C14 C15 H15 118.2 . . ?
C12 C13 H13 119.5 . . ?
C12 C13 C14 121.0(10) . . ?
C14 C13 H13 119.5 . . ?
C1 C10 H10 118.7 . . ?
C9 C10 H10 118.7 . . ?
C9 C10 C1 122.6(12) . . ?
O1 C1 C2 121.8(9) . . ?
O1 C1 C10 121.4(10) . . ?
C2 C1 C10 116.8(10) . . ?
C8 C3 C2 117.0(10) . . ?
C8 C3 C4 119.2(10) . . ?
C4 C3 C2 123.8(10) . . ?
C3 C8 C9 121.0(11) . . ?
C3 C8 C7 119.0(13) . . ?
C7 C8 C9 119.9(13) . . ?
C15 C14 H14 121.7 . . ?
C13 C14 C15 116.5(10) . . ?
C13 C14 H14 121.7 . . ?
C10 C9 C8 120.5(12) . . ?
C10 C9 H9 119.7 . . ?
C8 C9 H9 119.7 . . ?
C8 C7 H7 120.7 . . ?
C6 C7 C8 118.6(14) . . ?
C6 C7 H7 120.7 . . ?
C3 C4 H4 120.2 . . ?
C5 C4 C3 119.6(13) . . ?
C5 C4 H4 120.2 . . ?
C7 C6 H6 119.2 . . ?
C5 C6 C7 121.6(14) . . ?
C5 C6 H6 119.2 . . ?
C4 C5 H5 119.0 . . ?
C6 C5 C4 122.0(16) . . ?
C6 C5 H5 119.0 . . ?
C16 C17 H17A 109.5 . . ?
C16 C17 H17B 109.5 . . ?
C16 C17 H17C 109.5 . . ?
H17A C17 H17B 109.5 . . ?
H17A C17 H17C 109.5 . . ?
H17B C17 H17C 109.5 . . ?

loop_
_geom_bond_atom_site_label_1
_geom_bond_atom_site_label_2
_geom_bond_distance
_geom_bond_site_symmetry_2
_geom_bond_publ_flag
Cu1 N1 1.966(7) . ?
Cu1 O2 1.923(6) . ?
Cu1 O1 1.989(7) . ?
Cu1 N3 2.010(7) . ?
Cu1 O3 2.275(7) 2_646 ?
N1 N2 1.280(9) . ?
N1 C2 1.354(11) . ?
O2 C16 1.284(12) . ?
O1 C1 1.276(11) . ?
N3 C11 1.350(10) . ?
N3 C15 1.297(12) . ?
O3 C16 1.214(11) . ?
N2 C11 1.433(11) . ?
C2 C1 1.433(13) . ?
C2 C3 1.456(13) . ?
C11 C12 1.362(11) . ?
C16 C17 1.551(12) . ?
C12 H12 0.9300 . ?
C12 C13 1.360(14) . ?
C15 H15 0.9300 . ?
C15 C14 1.398(13) . ?
C13 H13 0.9300 . ?
C13 C14 1.377(14) . ?
C10 H10 0.9300 . ?
C10 C1 1.437(14) . ?
C10 C9 1.334(17) . ?
C3 C8 1.394(15) . ?
C3 C4 1.416(15) . ?
C8 C9 1.460(17) . ?
C8 C7 1.444(18) . ?
C14 H14 0.9300 . ?
C9 H9 0.9300 . ?
C7 H7 0.9300 . ?
C7 C6 1.38(2) . ?
C4 H4 0.9300 . ?
C4 C5 1.372(16) . ?
C6 H6 0.9300 . ?
C6 C5 1.34(2) . ?
C5 H5 0.9300 . ?
C17 H17A 0.9600 . ?
C17 H17B 0.9600 . ?
C17 H17C 0.9600 . ?

loop_
_geom_torsion_atom_site_label_1
_geom_torsion_atom_site_label_2
_geom_torsion_atom_site_label_3
_geom_torsion_atom_site_label_4
_geom_torsion
_geom_torsion_site_symmetry_1
_geom_torsion_site_symmetry_2
_geom_torsion_site_symmetry_3
_geom_torsion_site_symmetry_4
_geom_torsion_publ_flag
Cu1 N1 N2 C11 7.3(13) . . . . ?
Cu1 N1 C2 C1 -5.7(9) . . . . ?
Cu1 N1 C2 C3 174.8(8) . . . . ?
Cu1 O2 C16 O3 3.3(12) . . . . ?
Cu1 O2 C16 C17 -177.4(7) . . . . ?
Cu1 O1 C1 C2 2.8(11) . . . . ?
Cu1 O1 C1 C10 -178.7(8) . . . . ?
Cu1 N3 C11 N2 -2.2(11) . . . . ?
Cu1 N3 C11 C12 176.4(8) . . . . ?
Cu1 N3 C15 C14 -177.6(7) . . . . ?
Cu1 O3 C16 O2 -99.1(11) 2_656 . . . ?
Cu1 O3 C16 C17 81.6(11) 2_656 . . . ?
N1 N2 C11 N3 -3.0(14) . . . . ?
N1 N2 C11 C12 178.3(9) . . . . ?
N1 C2 C1 O1 1.9(13) . . . . ?
N1 C2 C1 C10 -176.7(8) . . . . ?
N1 C2 C3 C8 177.0(9) . . . . ?
N1 C2 C3 C4 -3.8(16) . . . . ?
N3 C11 C12 C13 1.8(14) . . . . ?
N3 C15 C14 C13 1.0(15) . . . . ?
N2 N1 C2 C1 179.4(10) . . . . ?
N2 N1 C2 C3 0.0(15) . . . . ?
N2 C11 C12 C13 -179.6(10) . . . . ?
C2 N1 N2 C11 -178.1(8) . . . . ?
C2 C3 C8 C9 0.2(15) . . . . ?
C2 C3 C8 C7 179.1(10) . . . . ?
C2 C3 C4 C5 -178.6(11) . . . . ?
C11 N3 C15 C14 0.6(14) . . . . ?
C11 C12 C13 C14 0.0(15) . . . . ?
C12 C13 C14 C15 -1.3(15) . . . . ?
C15 N3 C11 N2 179.4(9) . . . . ?
C15 N3 C11 C12 -2.1(14) . . . . ?
C1 C2 C3 C8 -2.4(14) . . . . ?
C1 C2 C3 C4 176.8(10) . . . . ?
C1 C10 C9 C8 -1(2) . . . . ?
C3 C2 C1 O1 -178.6(9) . . . . ?
C3 C2 C1 C10 2.8(14) . . . . ?
C3 C8 C9 C10 1.6(19) . . . . ?
C3 C8 C7 C6 0.4(19) . . . . ?
C3 C4 C5 C6 -1(2) . . . . ?
C8 C3 C4 C5 0.6(18) . . . . ?
C8 C7 C6 C5 -1(2) . . . . ?
C9 C10 C1 O1 -179.6(12) . . . . ?
C9 C10 C1 C2 -1.0(17) . . . . ?
C9 C8 C7 C6 179.3(13) . . . . ?
C7 C8 C9 C10 -177.3(12) . . . . ?
C7 C6 C5 C4 2(3) . . . . ?
C4 C3 C8 C9 -179.1(11) . . . . ?
C4 C3 C8 C7 -0.2(16) . . . . ?

loop_
_twin_individual_id
_twin_individual_mass_fraction_refined
1 0.81(4)
2 0.19(4)
